data_1549124
loop_
_publ_author_name
'Brandl, Thomas'
'Hoffmann, Viktor'
'Pannwitz, Andrea'
'H\"aussinger, Daniel'
'Neuburger, Markus'
'Fuhr, Olaf'
'Bernhard, Stefan'
'Wenger, Oliver S.'
'Mayor, Marcel'

_publ_section_title
;
 Chiral macrocyclic terpyridine complexes.
;
_journal_issue 15
_journal_name_full 'Chemical science'
_journal_page_first 3837
_journal_page_last 3843
_journal_paper_doi 10.1039/c7sc05285e
_journal_volume 9
_journal_year 2018
_chemical_absolute_configuration ad
_chemical_formula_moiety 'C62 H34 N6 Ru, 2(F6 P), C4 H10 O'
_chemical_formula_sum 'C66 H44 F12 N6 O P2 Ru'
_chemical_formula_weight 1328.08
_space_group_crystal_system tetragonal
_space_group_IT_number 114
_space_group_name_Hall 'P -4 2n'
_space_group_name_H-M_alt 'P -4 21 c'
_symmetry_space_group_name_Hall 'P -4 2n'
_symmetry_space_group_name_H-M 'P -4 21 c'
_atom_sites_solution_hydrogens geom
_atom_sites_solution_primary direct
_audit_creation_date 2016-11-17
_audit_creation_method
;
Olex2 1.2
(compiled 2016.11.07 svn.r3352 for OlexSys, GUI svn.r5261)
;
_audit_update_record
;
2017-02-21 deposited with the CCDC.
2018-03-23 downloaded from the CCDC.
;
_cell_angle_alpha 90
_cell_angle_beta 90
_cell_angle_gamma 90
_cell_formula_units_Z 4
_cell_length_a 16.39200(10)
_cell_length_b 16.39200(10)
_cell_length_c 21.9038(2)
_cell_measurement_reflns_used 231475
_cell_measurement_temperature 123.0
_cell_measurement_theta_max 57.74
_cell_measurement_theta_min 2.93
_cell_volume 5885.50(7)
_computing_molecular_graphics 'Olex2 (Dolomanov et al., 2009)'
_computing_publication_material 'Olex2 (Dolomanov et al., 2009)'
_computing_structure_refinement 'ShelXL (Sheldrick, 2015)'
_computing_structure_solution 'ShelXS (Sheldrick, 2008)'
_diffrn_ambient_temperature 123.0
_diffrn_detector Pilatus300K
_diffrn_detector_area_resol_mean 5.81
_diffrn_detector_type STOE
_diffrn_measured_fraction_theta_full 1.000
_diffrn_measured_fraction_theta_max 0.993
_diffrn_measurement_device '4-circle goniometer'
_diffrn_measurement_device_type 'Stoe StadiVari'
_diffrn_measurement_method 'rotation method'
_diffrn_radiation_collimation '1.2 0.6 mm diameter'
_diffrn_radiation_monochromator 'Graded multilayer mirror'
_diffrn_radiation_polarisn_norm 0
_diffrn_radiation_type GaK\a
_diffrn_radiation_wavelength 1.34143
_diffrn_reflns_av_R_equivalents 0.0278
_diffrn_reflns_av_unetI/netI 0.0061
_diffrn_reflns_Laue_measured_fraction_full 1.000
_diffrn_reflns_Laue_measured_fraction_max 0.993
_diffrn_reflns_limit_h_max 20
_diffrn_reflns_limit_h_min -15
_diffrn_reflns_limit_k_max 18
_diffrn_reflns_limit_k_min -20
_diffrn_reflns_limit_l_max 27
_diffrn_reflns_limit_l_min -27
_diffrn_reflns_number 119994
_diffrn_reflns_point_group_measured_fraction_full 1.000
_diffrn_reflns_point_group_measured_fraction_max 0.992
_diffrn_reflns_theta_full 53.597
_diffrn_reflns_theta_max 57.438
_diffrn_reflns_theta_min 2.929
_diffrn_source 'Metaljet D2'
_diffrn_source_current 2.860
_diffrn_source_power 0.200
_diffrn_source_voltage 70
_exptl_absorpt_coefficient_mu 2.263
_exptl_absorpt_correction_type none
_exptl_crystal_colour red
_exptl_crystal_colour_primary red
_exptl_crystal_density_diffrn 1.499
_exptl_crystal_description block
_exptl_crystal_F_000 2688
_exptl_crystal_size_max 0.21
_exptl_crystal_size_mid 0.14
_exptl_crystal_size_min 0.07
_refine_diff_density_max 0.536
_refine_diff_density_min -0.794
_refine_diff_density_rms 0.066
_refine_ls_abs_structure_details
;
 Flack x determined using 2627 quotients [(I+)-(I-)]/[(I+)+(I-)]
 (Parsons and Flack (2004), Acta Cryst. A60, s61).
;
_refine_ls_abs_structure_Flack -0.018(2)
_refine_ls_extinction_method none
_refine_ls_goodness_of_fit_ref 1.027
_refine_ls_hydrogen_treatment constr
_refine_ls_matrix_type full
_refine_ls_number_parameters 397
_refine_ls_number_reflns 6077
_refine_ls_number_restraints 6
_refine_ls_restrained_S_all 1.043
_refine_ls_R_factor_all 0.0341
_refine_ls_R_factor_gt 0.0335
_refine_ls_shift/su_max 0.001
_refine_ls_shift/su_mean 0.000
_refine_ls_structure_factor_coef Fsqd
_refine_ls_weighting_details 'w=1/[\s^2^(Fo^2^)+(0.0659P)^2^+3.2323P] where P=(Fo^2^+2Fc^2^)/3'
_refine_ls_weighting_scheme calc
_refine_ls_wR_factor_gt 0.0967
_refine_ls_wR_factor_ref 0.0974
_reflns_Friedel_coverage 0.816
_reflns_Friedel_fraction_full 1.000
_reflns_Friedel_fraction_max 0.989
_reflns_number_gt 5942
_reflns_number_total 6077
_reflns_threshold_expression 'I > 2\s(I)'
_cod_data_source_file c7sc05285e2.cif
_cod_data_source_block brt235_3_123k
_cod_depositor_comments 'Adding full bibliography for 1549123--1549124.cif.'
_cod_original_cell_volume 5885.50(9)
_cod_database_code 1549124
_shelxl_version_number 2013-4
_shelx_space_group_comment
;
The symmetry employed for this shelxl refinement is uniquely defined
by the following loop, which should always be used as a source of
symmetry information in preference to the above space-group names.
They are only intended as comments.
;
_olex2_refinement_description
;
1. Fixed Uiso
 At 1.2 times of:
  All C(H) groups, All C(H,H) groups
 At 1.5 times of:
  All C(H,H,H) groups
2. Restrained distances
 O1B-C33B
 2.5 with sigma of 0.02
 O1A-C33A
 2.5 with sigma of 0.02
 O1B-C32B = O1A-C32A
 1.43 with sigma of 0.02
 C33B-C32B = C33A-C32A
 1.54 with sigma of 0.02
3. Others
 Fixed Sof: O1A(0.25) C32A(0.5) H32A(0.5) H32B(0.5) C33A(0.5) H33A(0.5)
 H33B(0.5) H33C(0.5) O1B(0.25) C32B(0.5) H32C(0.5) H32D(0.5) C33B(0.5)
 H33D(0.5) H33E(0.5) H33F(0.5)
4.a Secondary CH2 refined with riding coordinates:
 C32A(H32A,H32B), C32B(H32C,H32D)
4.b Aromatic/amide H refined with riding coordinates:
 C1(H1), C2(H2), C4(H4), C7(H7), C8(H8), C9(H9), C12(H12), C14(H14), C15(H15),
 C18(H18), C19(H19), C20(H20), C21(H21), C28(H28), C29(H29), C30(H30), C31(H31)
4.c Idealised Me refined as rotating group:
 C33A(H33A,H33B,H33C), C33B(H33D,H33E,H33F)
;
_olex2_submission_special_instructions 'No special instructions were received'

loop_
_space_group_symop_operation_xyz
'x, y, z'
'y, -x, -z'
'-x, -y, z'
'-y, x, -z'
'x+1/2, -y+1/2, -z+1/2'
'-x+1/2, y+1/2, -z+1/2'
'-y+1/2, -x+1/2, z+1/2'
'y+1/2, x+1/2, z+1/2'

loop_
_atom_site_label
_atom_site_type_symbol
_atom_site_fract_x
_atom_site_fract_y
_atom_site_fract_z
_atom_site_U_iso_or_equiv
_atom_site_adp_type
_atom_site_occupancy
_atom_site_site_symmetry_order
_atom_site_calc_flag
_atom_site_refinement_flags_posn
_atom_site_refinement_flags_adp
_atom_site_refinement_flags_occupancy
_atom_site_disorder_assembly
_atom_site_disorder_group
Ru1 Ru 0.0000 0.5000 0.24457(2) 0.01722(12) Uani 1 2 d S T P . .
N1 N -0.09217(15) 0.52477(14) 0.30689(12) 0.0200(5) Uani 1 1 d . . . . .
N2 N -0.00274(14) 0.62117(15) 0.24244(11) 0.0231(5) Uani 1 1 d . . . . .
N3 N 0.09367(15) 0.52507(14) 0.18326(12) 0.0197(5) Uani 1 1 d . . . . .
C1 C -0.14057(19) 0.47109(18) 0.33501(15) 0.0247(6) Uani 1 1 d . . . . .
H1 H -0.1281 0.4147 0.3317 0.030 Uiso 1 1 calc R . . . .
C2 C -0.2083(2) 0.4941(2) 0.36876(14) 0.0279(6) Uani 1 1 d . . . . .
H2 H -0.2421 0.4538 0.3869 0.033 Uiso 1 1 calc R . . . .
C3 C -0.2264(2) 0.57658(19) 0.37592(14) 0.0243(6) Uani 1 1 d . . . . .
C4 C -0.17481(19) 0.63303(18) 0.34774(15) 0.0263(6) Uani 1 1 d . . . . .
H4 H -0.1841 0.6898 0.3528 0.032 Uiso 1 1 calc R . . . .
C5 C -0.1102(2) 0.6061(2) 0.31249(17) 0.0241(7) Uani 1 1 d . . . . .
C6 C -0.0585(2) 0.66147(18) 0.27628(17) 0.0288(7) Uani 1 1 d . . . . .
C7 C -0.0654(3) 0.7452(2) 0.2715(2) 0.0499(12) Uani 1 1 d . . . . .
H7 H -0.1056 0.7736 0.2944 0.060 Uiso 1 1 calc R . . . .
C8 C -0.0129(3) 0.7877(2) 0.2327(3) 0.0607(14) Uani 1 1 d . . . . .
H8 H -0.0165 0.8454 0.2295 0.073 Uiso 1 1 calc R . . . .
C9 C 0.0443(3) 0.7451(2) 0.1991(2) 0.0476(11) Uani 1 1 d . . . . .
H9 H 0.0802 0.7733 0.1724 0.057 Uiso 1 1 calc R . . . .
C10 C 0.0488(2) 0.66124(18) 0.20457(17) 0.0282(7) Uani 1 1 d . . . . .
C11 C 0.1075(2) 0.6066(2) 0.17475(18) 0.0245(7) Uani 1 1 d . . . . .
C12 C 0.17496(19) 0.63507(18) 0.14314(15) 0.0244(6) Uani 1 1 d . . . . .
H12 H 0.1814 0.6919 0.1360 0.029 Uiso 1 1 calc R . . . .
C13 C 0.23343(19) 0.58009(19) 0.12173(13) 0.0227(6) Uani 1 1 d . . . . .
C14 C 0.21863(19) 0.4970(2) 0.13143(12) 0.0251(6) Uani 1 1 d . . . . .
H14 H 0.2569 0.4575 0.1177 0.030 Uiso 1 1 calc R . . . .
C15 C 0.14836(19) 0.47257(18) 0.16096(14) 0.0228(6) Uani 1 1 d . . . . .
H15 H 0.1385 0.4158 0.1656 0.027 Uiso 1 1 calc R . . . .
C16 C 0.3092(2) 0.60898(19) 0.09179(14) 0.0264(7) Uani 1 1 d . . . . .
C17 C 0.3857(2) 0.5892(2) 0.11673(16) 0.0316(7) Uani 1 1 d . . . . .
C18 C 0.4566(3) 0.6147(3) 0.0862(2) 0.0528(12) Uani 1 1 d . . . . .
H18 H 0.5087 0.6021 0.1027 0.063 Uiso 1 1 calc R . . . .
C19 C 0.4508(3) 0.6581(4) 0.0324(2) 0.0682(16) Uani 1 1 d . . . . .
H19 H 0.4991 0.6733 0.0113 0.082 Uiso 1 1 calc R . . . .
C20 C 0.3759(3) 0.6797(3) 0.0088(2) 0.0604(14) Uani 1 1 d . . . . .
H20 H 0.3728 0.7116 -0.0273 0.072 Uiso 1 1 calc R . . . .
C21 C 0.3048(2) 0.6547(2) 0.03823(16) 0.0361(8) Uani 1 1 d . . . . .
H21 H 0.2531 0.6689 0.0217 0.043 Uiso 1 1 calc R . . . .
C22 C 0.3910(2) 0.5492(2) 0.17407(16) 0.0301(7) Uani 1 1 d . . . . .
C23 C 0.39251(19) 0.5184(2) 0.22437(16) 0.0297(7) Uani 1 1 d . . . . .
C24 C 0.3910(2) 0.4841(2) 0.28110(15) 0.0295(7) Uani 1 1 d . . . . .
C25 C 0.3872(2) 0.4550(2) 0.33153(15) 0.0294(7) Uani 1 1 d . . . . .
C26 C 0.3777(2) 0.4168(2) 0.38951(15) 0.0278(7) Uani 1 1 d . . . . .
C27 C 0.2991(2) 0.39697(19) 0.41097(15) 0.0273(7) Uani 1 1 d . . . . .
C28 C 0.2910(3) 0.3545(2) 0.46595(18) 0.0381(8) Uani 1 1 d . . . . .
H28 H 0.2382 0.3401 0.4801 0.046 Uiso 1 1 calc R . . . .
C29 C 0.3591(3) 0.3328(3) 0.5003(2) 0.0475(11) Uani 1 1 d . . . . .
H29 H 0.3529 0.3041 0.5376 0.057 Uiso 1 1 calc R . . . .
C30 C 0.4360(3) 0.3537(3) 0.4793(2) 0.0454(10) Uani 1 1 d . . . . .
H30 H 0.4826 0.3395 0.5028 0.055 Uiso 1 1 calc R . . . .
C31 C 0.4461(2) 0.3947(2) 0.42472(17) 0.0363(8) Uani 1 1 d . . . . .
H31 H 0.4993 0.4080 0.4109 0.044 Uiso 1 1 calc R . . . .
P1 P 0.24426(6) 0.22949(12) 0.65662(7) 0.0570(3) Uani 1 1 d . . . . .
F1 F 0.20263(18) 0.2928(2) 0.60974(18) 0.0614(9) Uani 1 1 d . . . . .
F2 F 0.31716(19) 0.2907(3) 0.6672(2) 0.1073(17) Uani 1 1 d . . . . .
F3 F 0.29463(18) 0.1922(2) 0.60125(16) 0.0579(8) Uani 1 1 d . . . . .
F4 F 0.17074(18) 0.1678(2) 0.6429(2) 0.0830(12) Uani 1 1 d . . . . .
F5 F 0.1932(2) 0.2672(4) 0.71078(18) 0.1076(16) Uani 1 1 d . . . . .
F6 F 0.2846(2) 0.1638(4) 0.70065(19) 0.132(2) Uani 1 1 d . . . . .
O1A O 0.0000 0.5000 0.4616(8) 0.103(5) Uiso 0.5 2 d DS T P A 1
C32A C 0.0449(19) 0.4337(14) 0.4902(16) 0.191(14) Uiso 0.5 1 d D . . A 1
H32A H 0.0434 0.4367 0.5353 0.230 Uiso 0.5 1 calc R . . A 1
H32B H 0.1021 0.4306 0.4759 0.230 Uiso 0.5 1 calc R . . A 1
C33A C -0.0104(15) 0.3605(10) 0.4638(9) 0.128(7) Uiso 0.5 1 d D . . A 1
H33A H -0.0009 0.3549 0.4198 0.193 Uiso 0.5 1 calc GR . . A 1
H33B H -0.0681 0.3726 0.4711 0.193 Uiso 0.5 1 calc GR . . A 1
H33C H 0.0042 0.3095 0.4844 0.193 Uiso 0.5 1 calc GR . . A 1
O1B O 0.0000 0.5000 0.5338(8) 0.103(5) Uiso 0.5 2 d DS T P B 2
C32B C -0.0658(13) 0.4498(16) 0.5066(14) 0.155(10) Uiso 0.5 1 d D . . B 2
H32C H -0.0659 0.3934 0.5227 0.186 Uiso 0.5 1 calc R . . B 2
H32D H -0.0628 0.4486 0.4615 0.186 Uiso 0.5 1 calc R . . B 2
C33B C -0.1440(11) 0.5025(16) 0.5310(10) 0.143(7) Uiso 0.5 1 d D . . B 2
H33D H -0.1903 0.4944 0.5033 0.214 Uiso 0.5 1 calc GR . . B 2
H33E H -0.1297 0.5605 0.5322 0.214 Uiso 0.5 1 calc GR . . B 2
H33F H -0.1589 0.4841 0.5721 0.214 Uiso 0.5 1 calc GR . . B 2

loop_
_atom_site_aniso_label
_atom_site_aniso_U_11
_atom_site_aniso_U_22
_atom_site_aniso_U_33
_atom_site_aniso_U_23
_atom_site_aniso_U_13
_atom_site_aniso_U_12
Ru1 0.01439(17) 0.00878(16) 0.02850(18) 0.000 0.000 -0.00013(12)
N1 0.0179(11) 0.0124(11) 0.0297(12) 0.0002(9) 0.0025(10) 0.0014(8)
N2 0.0182(12) 0.0123(11) 0.0388(13) -0.0014(9) 0.0039(13) 0.0005(9)
N3 0.0185(11) 0.0122(11) 0.0282(12) 0.0000(9) 0.0008(10) -0.0001(8)
C1 0.0266(15) 0.0138(12) 0.0336(16) 0.0044(11) 0.0036(13) -0.0009(11)
C2 0.0306(15) 0.0188(14) 0.0343(14) 0.0043(14) 0.0089(12) -0.0015(13)
C3 0.0259(16) 0.0186(14) 0.0284(14) 0.0014(11) 0.0042(12) -0.0021(12)
C4 0.0250(15) 0.0163(14) 0.0374(17) -0.0010(12) 0.0053(13) 0.0002(12)
C5 0.0246(15) 0.0133(13) 0.0343(18) -0.0018(13) 0.0028(14) -0.0010(13)
C6 0.0230(15) 0.0151(14) 0.048(2) -0.0022(13) 0.0141(14) 0.0007(11)
C7 0.046(2) 0.0196(16) 0.084(3) -0.0023(19) 0.037(2) 0.0007(15)
C8 0.056(3) 0.0141(16) 0.112(4) 0.009(2) 0.046(3) 0.0050(16)
C9 0.045(2) 0.0203(16) 0.078(3) 0.0058(18) 0.032(2) 0.0004(15)
C10 0.0226(15) 0.0164(14) 0.0457(19) 0.0026(13) 0.0120(14) -0.0003(12)
C11 0.0240(15) 0.0135(13) 0.0359(18) 0.0007(12) 0.0028(13) -0.0003(14)
C12 0.0232(15) 0.0156(14) 0.0344(16) 0.0004(12) 0.0037(13) 0.0008(12)
C13 0.0241(15) 0.0198(14) 0.0242(13) -0.0013(11) 0.0024(12) 0.0011(12)
C14 0.0285(14) 0.0176(12) 0.0292(13) -0.0043(13) 0.0054(11) 0.0035(13)
C15 0.0263(14) 0.0147(12) 0.0275(14) -0.0029(11) 0.0026(12) 0.0004(11)
C16 0.0300(17) 0.0214(14) 0.0279(15) -0.0037(12) 0.0090(13) 0.0033(13)
C17 0.0255(17) 0.0336(19) 0.0357(17) -0.0001(14) 0.0094(14) -0.0006(14)
C18 0.030(2) 0.068(3) 0.060(3) 0.016(2) 0.0186(19) 0.003(2)
C19 0.042(2) 0.093(4) 0.070(3) 0.030(3) 0.033(2) 0.006(3)
C20 0.058(3) 0.070(3) 0.054(3) 0.028(2) 0.031(2) 0.009(3)
C21 0.040(2) 0.0337(18) 0.0350(17) 0.0079(15) 0.0155(15) 0.0057(16)
C22 0.0212(15) 0.0332(17) 0.0358(17) -0.0048(14) 0.0039(13) -0.0014(13)
C23 0.0211(14) 0.0341(18) 0.0340(16) -0.0058(13) -0.0006(13) -0.0002(12)
C24 0.0214(14) 0.0333(18) 0.0339(16) -0.0054(13) -0.0026(12) 0.0035(12)
C25 0.0225(15) 0.0334(17) 0.0324(16) -0.0069(14) -0.0061(13) 0.0049(13)
C26 0.0282(17) 0.0239(16) 0.0313(15) -0.0080(13) -0.0103(13) 0.0039(13)
C27 0.0338(18) 0.0175(14) 0.0306(15) -0.0032(12) -0.0119(13) -0.0002(12)
C28 0.041(2) 0.0311(18) 0.0418(19) 0.0099(15) -0.0140(17) -0.0079(15)
C29 0.055(3) 0.044(2) 0.043(2) 0.0152(19) -0.024(2) -0.007(2)
C30 0.045(2) 0.045(2) 0.047(2) -0.0008(19) -0.0259(19) 0.0048(18)
C31 0.0314(18) 0.0357(19) 0.0418(18) -0.0061(15) -0.0154(15) 0.0048(15)
P1 0.0263(5) 0.0907(8) 0.0540(7) 0.0060(8) 0.0035(5) 0.0232(5)
F1 0.0396(14) 0.0586(17) 0.086(2) 0.0113(15) 0.0002(14) 0.0127(14)
F2 0.0365(15) 0.147(4) 0.139(4) -0.068(3) -0.0093(19) 0.007(2)
F3 0.0430(14) 0.0659(18) 0.0649(19) 0.0034(15) 0.0111(13) 0.0130(14)
F4 0.0434(15) 0.074(2) 0.131(3) 0.028(2) 0.0129(19) 0.0105(17)
F5 0.056(2) 0.195(5) 0.072(2) -0.022(3) 0.0072(17) 0.048(2)
F6 0.066(2) 0.235(6) 0.094(3) 0.082(4) 0.026(2) 0.082(3)

loop_
_atom_type_symbol
_atom_type_description
_atom_type_scat_dispersion_real
_atom_type_scat_dispersion_imag
_atom_type_scat_source
C C 0.0150 0.0070 'International Tables Vol C Tables 4.2.6.8 and 6.1.1.4'
H H 0.0000 0.0000 'International Tables Vol C Tables 4.2.6.8 and 6.1.1.4'
F F 0.0600 0.0410 'International Tables Vol C Tables 4.2.6.8 and 6.1.1.4'
N N 0.0250 0.0140 'International Tables Vol C Tables 4.2.6.8 and 6.1.1.4'
O O 0.0389 0.0241 'International Tables Vol C Tables 4.2.6.8 and 6.1.1.4'
P P 0.2600 0.3350 'International Tables Vol C Tables 4.2.6.8 and 6.1.1.4'
Ru Ru -0.0760 2.5660 'International Tables Vol C Tables 4.2.6.8 and 6.1.1.4'

loop_
_geom_angle_atom_site_label_1
_geom_angle_atom_site_label_2
_geom_angle_atom_site_label_3
_geom_angle
_geom_angle_site_symmetry_1
_geom_angle_site_symmetry_3
N1 Ru1 N1 97.79(14) . 3_565
N1 Ru1 N3 157.31(10) 3_565 3_565
N1 Ru1 N3 85.75(11) 3_565 .
N1 Ru1 N3 85.75(11) . 3_565
N1 Ru1 N3 157.31(10) . .
N2 Ru1 N1 103.14(10) 3_565 .
N2 Ru1 N1 78.67(9) 3_565 3_565
N2 Ru1 N1 78.67(9) . .
N2 Ru1 N1 103.14(10) . 3_565
N2 Ru1 N2 177.31(14) . 3_565
N2 Ru1 N3 78.70(9) 3_565 3_565
N2 Ru1 N3 99.53(10) 3_565 .
N2 Ru1 N3 99.53(10) . 3_565
N2 Ru1 N3 78.70(9) . .
N3 Ru1 N3 99.62(14) . 3_565
C1 N1 Ru1 127.4(2) . .
C1 N1 C5 118.1(3) . .
C5 N1 Ru1 113.9(2) . .
C6 N2 Ru1 119.5(2) . .
C6 N2 C10 121.4(3) . .
C10 N2 Ru1 119.0(2) . .
C11 N3 Ru1 113.8(2) . .
C15 N3 Ru1 127.2(2) . .
C15 N3 C11 117.9(3) . .
N1 C1 H1 118.6 . .
N1 C1 C2 122.9(3) . .
C2 C1 H1 118.6 . .
C1 C2 H2 120.2 . .
C1 C2 C3 119.7(3) . .
C3 C2 H2 120.2 . .
C2 C3 C4 117.7(3) . .
C2 C3 C27 120.9(3) . 3_565
C4 C3 C27 121.4(3) . 3_565
C3 C4 H4 120.0 . .
C5 C4 C3 119.9(3) . .
C5 C4 H4 120.0 . .
N1 C5 C4 121.7(3) . .
N1 C5 C6 115.3(3) . .
C4 C5 C6 123.0(3) . .
N2 C6 C5 112.6(3) . .
N2 C6 C7 120.0(3) . .
C7 C6 C5 127.3(3) . .
C6 C7 H7 120.3 . .
C6 C7 C8 119.5(3) . .
C8 C7 H7 120.3 . .
C7 C8 H8 120.3 . .
C9 C8 C7 119.4(3) . .
C9 C8 H8 120.3 . .
C8 C9 H9 120.3 . .
C8 C9 C10 119.5(3) . .
C10 C9 H9 120.3 . .
N2 C10 C9 120.2(3) . .
N2 C10 C11 112.7(3) . .
C9 C10 C11 127.1(3) . .
N3 C11 C10 115.3(3) . .
N3 C11 C12 121.9(3) . .
C12 C11 C10 122.7(3) . .
C11 C12 H12 120.1 . .
C11 C12 C13 119.9(3) . .
C13 C12 H12 120.1 . .
C12 C13 C14 117.3(3) . .
C12 C13 C16 121.2(3) . .
C14 C13 C16 121.6(3) . .
C13 C14 H14 120.1 . .
C15 C14 C13 119.9(3) . .
C15 C14 H14 120.1 . .
N3 C15 C14 123.0(3) . .
N3 C15 H15 118.5 . .
C14 C15 H15 118.5 . .
C17 C16 C13 120.1(3) . .
C21 C16 C13 120.1(3) . .
C21 C16 C17 119.8(3) . .
C16 C17 C22 120.3(3) . .
C18 C17 C16 119.0(3) . .
C18 C17 C22 120.5(4) . .
C17 C18 H18 119.9 . .
C19 C18 C17 120.1(4) . .
C19 C18 H18 119.9 . .
C18 C19 H19 119.5 . .
C20 C19 C18 121.0(4) . .
C20 C19 H19 119.5 . .
C19 C20 H20 120.1 . .
C19 C20 C21 119.8(4) . .
C21 C20 H20 120.1 . .
C16 C21 H21 119.9 . .
C20 C21 C16 120.3(4) . .
C20 C21 H21 119.9 . .
C23 C22 C17 176.2(4) . .
C22 C23 C24 177.8(3) . .
C25 C24 C23 177.8(3) . .
C24 C25 C26 175.6(4) . .
C27 C26 C25 119.9(3) . .
C31 C26 C25 121.0(3) . .
C31 C26 C27 119.0(3) . .
C26 C27 C3 119.7(3) . 3_565
C28 C27 C3 121.0(3) . 3_565
C28 C27 C26 119.3(3) . .
C27 C28 H28 119.5 . .
C29 C28 C27 121.1(4) . .
C29 C28 H28 119.5 . .
C28 C29 H29 120.4 . .
C30 C29 C28 119.2(4) . .
C30 C29 H29 120.4 . .
C29 C30 H30 119.5 . .
C31 C30 C29 121.1(4) . .
C31 C30 H30 119.5 . .
C26 C31 H31 119.8 . .
C30 C31 C26 120.3(4) . .
C30 C31 H31 119.8 . .
F2 P1 F1 90.2(2) . .
F2 P1 F3 87.84(19) . .
F2 P1 F4 177.6(3) . .
F2 P1 F5 92.4(3) . .
F2 P1 F6 91.6(3) . .
F3 P1 F1 88.9(2) . .
F3 P1 F4 90.3(2) . .
F3 P1 F6 89.2(2) . .
F4 P1 F1 88.23(17) . .
F5 P1 F1 90.1(2) . .
F5 P1 F3 179.0(2) . .
F5 P1 F4 89.4(2) . .
F5 P1 F6 91.7(2) . .
F6 P1 F1 177.4(3) . .
F6 P1 F4 89.9(3) . .
C32A O1A C32A 129(3) . 3_565
O1A C32A H32A 112.4 . .
O1A C32A H32B 112.4 . .
O1A C32A C33A 96.7(15) . .
H32A C32A H32B 110.0 . .
C33A C32A H32A 112.4 . .
C33A C32A H32B 112.4 . .
C32A C33A H33A 109.5 . .
C32A C33A H33B 109.5 . .
C32A C33A H33C 109.5 . .
H33A C33A H33B 109.5 . .
H33A C33A H33C 109.5 . .
H33B C33A H33C 109.5 . .
C32B O1B C32B 133(3) 3_565 .
O1B C32B H32C 112.1 . .
O1B C32B H32D 112.1 . .
O1B C32B C33B 98.4(14) . .
H32C C32B H32D 109.7 . .
C33B C32B H32C 112.1 . .
C33B C32B H32D 112.1 . .
C32B C33B H33D 109.5 . .
C32B C33B H33E 109.5 . .
C32B C33B H33F 109.5 . .
H33D C33B H33E 109.5 . .
H33D C33B H33F 109.5 . .
H33E C33B H33F 109.5 . .

loop_
_geom_bond_atom_site_label_1
_geom_bond_atom_site_label_2
_geom_bond_distance
_geom_bond_site_symmetry_2
Ru1 N1 2.076(2) 3_565
Ru1 N1 2.076(2) .
Ru1 N2 1.987(3) .
Ru1 N2 1.987(2) 3_565
Ru1 N3 2.081(2) .
Ru1 N3 2.081(2) 3_565
N1 C1 1.335(4) .
N1 C5 1.371(4) .
N2 C6 1.349(4) .
N2 C10 1.354(4) .
N3 C11 1.369(4) .
N3 C15 1.335(4) .
C1 H1 0.9500 .
C1 C2 1.385(4) .
C2 H2 0.9500 .
C2 C3 1.393(5) .
C3 C4 1.397(4) .
C3 C27 1.483(4) 3_565
C4 H4 0.9500 .
C4 C5 1.383(5) .
C5 C6 1.474(4) .
C6 C7 1.381(5) .
C7 H7 0.9500 .
C7 C8 1.395(5) .
C8 H8 0.9500 .
C8 C9 1.382(5) .
C9 H9 0.9500 .
C9 C10 1.382(5) .
C10 C11 1.468(4) .
C11 C12 1.386(5) .
C12 H12 0.9500 .
C12 C13 1.397(4) .
C13 C14 1.400(5) .
C13 C16 1.482(4) .
C14 H14 0.9500 .
C14 C15 1.380(4) .
C15 H15 0.9500 .
C16 C17 1.406(5) .
C16 C21 1.394(5) .
C17 C18 1.405(5) .
C17 C22 1.420(5) .
C18 H18 0.9500 .
C18 C19 1.380(7) .
C19 H19 0.9500 .
C19 C20 1.377(8) .
C20 H20 0.9500 .
C20 C21 1.394(6) .
C21 H21 0.9500 .
C22 C23 1.212(5) .
C23 C24 1.364(5) .
C24 C25 1.205(5) .
C25 C26 1.424(5) .
C26 C27 1.410(5) .
C26 C31 1.407(5) .
C27 C3 1.483(4) 3_565
C27 C28 1.398(5) .
C28 H28 0.9500 .
C28 C29 1.391(6) .
C29 H29 0.9500 .
C29 C30 1.384(7) .
C30 H30 0.9500 .
C30 C31 1.381(6) .
C31 H31 0.9500 .
P1 F1 1.612(4) .
P1 F2 1.577(4) .
P1 F3 1.589(4) .
P1 F4 1.602(4) .
P1 F5 1.578(4) .
P1 F6 1.590(4) .
O1A C32A 1.45(2) .
O1A C32A 1.45(2) 3_565
C32A H32A 0.9900 .
C32A H32B 0.9900 .
C32A C33A 1.61(2) .
C33A H33A 0.9800 .
C33A H33B 0.9800 .
C33A H33C 0.9800 .
O1B C32B 1.48(2) .
O1B C32B 1.48(2) 3_565
C32B H32C 0.9900 .
C32B H32D 0.9900 .
C32B C33B 1.64(2) .
C33B H33D 0.9800 .
C33B H33E 0.9800 .
C33B H33F 0.9800 .

loop_
_geom_torsion_atom_site_label_1
_geom_torsion_atom_site_label_2
_geom_torsion_atom_site_label_3
_geom_torsion_atom_site_label_4
_geom_torsion
_geom_torsion_site_symmetry_1
_geom_torsion_site_symmetry_4
Ru1 N1 C1 C2 -170.0(2) . .
Ru1 N1 C5 C4 174.1(3) . .
Ru1 N1 C5 C6 -3.3(4) . .
Ru1 N2 C6 C5 1.3(4) . .
Ru1 N2 C6 C7 -174.8(3) . .
Ru1 N2 C10 C9 175.5(3) . .
Ru1 N2 C10 C11 -6.7(4) . .
Ru1 N3 C11 C10 -6.5(4) . .
Ru1 N3 C11 C12 169.9(3) . .
Ru1 N3 C15 C14 -165.3(2) . .
N1 C1 C2 C3 -2.1(5) . .
N1 C5 C6 N2 1.4(5) . .
N1 C5 C6 C7 177.1(4) . .
N2 C6 C7 C8 -1.7(7) . .
N2 C10 C11 N3 8.5(5) . .
N2 C10 C11 C12 -167.8(3) . .
N3 C11 C12 C13 -3.4(5) . .
C1 N1 C5 C4 2.1(5) . .
C1 N1 C5 C6 -175.2(3) . .
C1 C2 C3 C4 0.5(5) . .
C1 C2 C3 C27 179.0(3) . 3_565
C2 C3 C4 C5 2.2(5) . .
C3 C4 C5 N1 -3.7(5) . .
C3 C4 C5 C6 173.5(3) . .
C3 C27 C28 C29 -177.1(4) 3_565 .
C4 C5 C6 N2 -175.9(3) . .
C4 C5 C6 C7 -0.2(7) . .
C5 N1 C1 C2 0.7(5) . .
C5 C6 C7 C8 -177.2(4) . .
C6 N2 C10 C9 -1.0(5) . .
C6 N2 C10 C11 176.7(3) . .
C6 C7 C8 C9 1.0(8) . .
C7 C8 C9 C10 -0.3(8) . .
C8 C9 C10 N2 0.3(7) . .
C8 C9 C10 C11 -177.1(4) . .
C9 C10 C11 N3 -173.9(4) . .
C9 C10 C11 C12 9.7(7) . .
C10 N2 C6 C5 177.9(3) . .
C10 N2 C6 C7 1.8(6) . .
C10 C11 C12 C13 172.8(3) . .
C11 N3 C15 C14 1.8(5) . .
C11 C12 C13 C14 2.6(5) . .
C11 C12 C13 C16 -175.5(3) . .
C12 C13 C14 C15 0.2(4) . .
C12 C13 C16 C17 120.0(4) . .
C12 C13 C16 C21 -61.0(4) . .
C13 C14 C15 N3 -2.5(5) . .
C13 C16 C17 C18 177.6(4) . .
C13 C16 C17 C22 -6.8(5) . .
C13 C16 C21 C20 -177.9(4) . .
C14 C13 C16 C17 -57.9(4) . .
C14 C13 C16 C21 121.0(4) . .
C15 N3 C11 C10 -175.3(3) . .
C15 N3 C11 C12 1.2(5) . .
C16 C13 C14 C15 178.2(3) . .
C16 C17 C18 C19 -0.3(7) . .
C17 C16 C21 C20 1.1(6) . .
C17 C18 C19 C20 2.4(9) . .
C18 C19 C20 C21 -2.7(9) . .
C19 C20 C21 C16 1.0(8) . .
C21 C16 C17 C18 -1.4(6) . .
C21 C16 C17 C22 174.2(3) . .
C22 C17 C18 C19 -175.9(5) . .
C25 C26 C27 C3 -6.1(5) . 3_565
C25 C26 C27 C28 175.6(3) . .
C25 C26 C31 C30 -176.4(4) . .
C26 C27 C28 C29 1.2(6) . .
C27 C3 C4 C5 -176.3(3) 3_565 .
C27 C26 C31 C30 0.4(5) . .
C27 C28 C29 C30 -0.2(7) . .
C28 C29 C30 C31 -0.7(7) . .
C29 C30 C31 C26 0.6(6) . .
C31 C26 C27 C3 177.0(3) . 3_565
C31 C26 C27 C28 -1.2(5) . .
C32A O1A C32A C33A 117(2) 3_565 .
C32B O1B C32B C33B -115(2) 3_565 .
